data_1575449
loop_
_publ_author_name
'Mohite, Manali A.'
'Balakrishna, Maravanji S.'

_publ_section_title
;
 Efficient C(sp3)--H alkylation of fluorene and bisindolylmethane
 synthesis catalysed by a PNN-Ni complex using alcohols
;
_journal_issue 19
_journal_name_full 'Catalysis Science &amp; Technology'
_journal_page_first 5713
_journal_page_last 5723
_journal_paper_doi 10.1039/D5CY00779H
_journal_volume 15
_journal_year 2025
_chemical_formula_moiety 'C27 H20 Br2'
_chemical_formula_sum 'C27 H20 Br2'
_chemical_formula_weight 504.25
_space_group_crystal_system triclinic
_space_group_IT_number 2
_space_group_name_Hall '-P 1'
_space_group_name_H-M_alt 'P -1'
_atom_sites_solution_hydrogens geom
_audit_creation_date 2025-05-24
_audit_creation_method
;
Olex2 1.5
(compiled 2022.04.07 svn.rca3783a0 for OlexSys, GUI svn.r6498)
;
_audit_update_record
;
2025-05-30 deposited with the CCDC.	2025-08-14 downloaded from the CCDC.
;
_cell_angle_alpha 69.540(3)
_cell_angle_beta 87.768(4)
_cell_angle_gamma 68.277(3)
_cell_formula_units_Z 2
_cell_length_a 8.9193(10)
_cell_length_b 10.1578(11)
_cell_length_c 13.6811(14)
_cell_measurement_reflns_used 9996
_cell_measurement_temperature 150(2)
_cell_measurement_theta_max 26.49
_cell_measurement_theta_min 2.29
_cell_volume 1073.0(2)
_computing_cell_refinement 'SAINT V8.40A (Bruker, 2019)'
_computing_data_reduction 'SAINT V8.40A (Bruker, 2019)'
_computing_molecular_graphics 'Olex2 1.5 (Dolomanov et al., 2009)'
_computing_publication_material 'Olex2 1.5 (Dolomanov et al., 2009)'
_computing_structure_refinement 'SHELXL 2014/7 (Sheldrick, 2015)'
_computing_structure_solution 'SHELXT 2014/5 (Sheldrick, 2014)'
_diffrn_ambient_temperature 150.00
_diffrn_measured_fraction_theta_full 0.999
_diffrn_measured_fraction_theta_max 0.985
_diffrn_measurement_device_type 'Bruker APEX-II CCD'
_diffrn_measurement_method '\f and \w scans'
_diffrn_radiation_type MoK\a
_diffrn_radiation_wavelength 0.71073
_diffrn_reflns_av_R_equivalents 0.0681
_diffrn_reflns_av_unetI/netI 0.0396
_diffrn_reflns_Laue_measured_fraction_full 0.999
_diffrn_reflns_Laue_measured_fraction_max 0.985
_diffrn_reflns_limit_h_max 11
_diffrn_reflns_limit_h_min -11
_diffrn_reflns_limit_k_max 13
_diffrn_reflns_limit_k_min -13
_diffrn_reflns_limit_l_max 18
_diffrn_reflns_limit_l_min -18
_diffrn_reflns_number 41670
_diffrn_reflns_point_group_measured_fraction_full 0.999
_diffrn_reflns_point_group_measured_fraction_max 0.985
_diffrn_reflns_theta_full 25.242
_diffrn_reflns_theta_max 28.516
_diffrn_reflns_theta_min 2.289
_diffrn_source_current 1.4
_diffrn_source_power 0.07
_diffrn_source_voltage 50.0
_diffrn_standards_number 0
_exptl_absorpt_coefficient_mu 3.788
_exptl_absorpt_correction_T_max 0.7457
_exptl_absorpt_correction_T_min 0.4950
_exptl_absorpt_correction_type none
_exptl_absorpt_process_details
;
SADABS-2016/2 (Bruker,2016/2) was used for absorption correction.
wR2(int) was 0.1546 before and 0.0741 after correction.
The Ratio of minimum to maximum transmission is 0.6638.
The \l/2 correction factor is Not present.
;
_exptl_crystal_colour 'dark colourless'
_exptl_crystal_colour_modifier dark
_exptl_crystal_colour_primary colourless
_exptl_crystal_density_diffrn 1.561
_exptl_crystal_description block
_exptl_crystal_F_000 504
_exptl_crystal_size_max 0.088
_exptl_crystal_size_mid 0.068
_exptl_crystal_size_min 0.045
_refine_diff_density_max 0.469
_refine_diff_density_min -0.878
_refine_diff_density_rms 0.068
_refine_ls_extinction_method none
_refine_ls_goodness_of_fit_ref 1.043
_refine_ls_hydrogen_treatment constr
_refine_ls_matrix_type full
_refine_ls_number_parameters 262
_refine_ls_number_reflns 5378
_refine_ls_number_restraints 0
_refine_ls_restrained_S_all 1.043
_refine_ls_R_factor_all 0.0614
_refine_ls_R_factor_gt 0.0380
_refine_ls_shift/su_max 0.001
_refine_ls_shift/su_mean 0.000
_refine_ls_structure_factor_coef Fsqd
_refine_ls_weighting_details 'w=1/[\s^2^(Fo^2^)+(0.0392P)^2^+0.7130P] where P=(Fo^2^+2Fc^2^)/3'
_refine_ls_weighting_scheme calc
_refine_ls_wR_factor_gt 0.0887
_refine_ls_wR_factor_ref 0.0990
_reflns_Friedel_coverage 0.000
_reflns_number_gt 3933
_reflns_number_total 5378
_reflns_threshold_expression 'I > 2\s(I)'
_cod_data_source_file d5cy00779h2.cif
_cod_data_source_block P8
_cod_depositor_comments 'Adding full bibliography for 1575447--1575450.cif.'
_cod_database_code 1575449
_shelx_shelxl_version_number 2014/7
_shelx_space_group_comment
;
The symmetry employed for this shelxl refinement is uniquely defined
by the following loop, which should always be used as a source of
symmetry information in preference to the above space-group names.
They are only intended as comments.
;
_shelx_estimated_absorpt_t_max 0.848
_shelx_estimated_absorpt_t_min 0.732
_olex2_refinement_description
;
1.a Secondary CH2 refined with riding coordinates:
 C5(H5A,H5B), C7(H7A,H7B)
1.b Aromatic/amide H refined with riding coordinates:
 C1(H1), C2(H2), C3(H3), C9(H9), C10(H10), C11(H11), C15(H15), C16(H16),
 C18(H18), C20(H20), C21(H21), C23(H23), C24(H24), C25(H25), C26(H26), C27(H27)
;
_olex2_submission_special_instructions 'No special instructions were received'

loop_
_space_group_symop_operation_xyz
'x, y, z'
'-x, -y, -z'

loop_
_atom_site_label
_atom_site_type_symbol
_atom_site_fract_x
_atom_site_fract_y
_atom_site_fract_z
_atom_site_U_iso_or_equiv
_atom_site_adp_type
_atom_site_occupancy
_atom_site_site_symmetry_order
_atom_site_calc_flag
_atom_site_refinement_flags_posn
_atom_site_refinement_flags_adp
_atom_site_refinement_flags_occupancy
_atom_site_disorder_assembly
_atom_site_disorder_group
Br1 Br 0.54867(4) 1.24579(3) 0.89002(3) 0.05446(11) Uani 1 1 d . . . . .
Br2 Br 0.79671(4) 0.45733(4) 0.50773(3) 0.05620(12) Uani 1 1 d . . . . .
C1 C 1.0752(4) 0.1736(3) 0.9336(3) 0.0502(8) Uani 1 1 d . . . . .
H1 H 1.1309 0.0679 0.9482 0.060 Uiso 1 1 calc R U . . .
C2 C 0.9552(4) 0.2232(3) 0.9932(2) 0.0460(7) Uani 1 1 d . . . . .
H2 H 0.9287 0.1515 1.0496 0.055 Uiso 1 1 calc R U . . .
C3 C 0.8720(3) 0.3781(3) 0.9713(2) 0.0380(6) Uani 1 1 d . . . . .
H3 H 0.7886 0.4110 1.0127 0.046 Uiso 1 1 calc R U . . .
C4 C 0.9092(3) 0.4847(3) 0.8901(2) 0.0328(5) Uani 1 1 d . . . . .
C5 C 0.8265(3) 0.6526(3) 0.8679(2) 0.0351(6) Uani 1 1 d . . . . .
H5A H 0.9044 0.7008 0.8381 0.042 Uiso 1 1 calc R U . . .
H5B H 0.8028 0.6666 0.9357 0.042 Uiso 1 1 calc R U . . .
C6 C 0.6660(3) 0.7405(3) 0.7928(2) 0.0303(5) Uani 1 1 d . . . . .
C7 C 0.5288(3) 0.6881(3) 0.8420(2) 0.0335(5) Uani 1 1 d . . . . .
H7A H 0.5635 0.5783 0.8554 0.040 Uiso 1 1 calc R U . . .
H7B H 0.5155 0.7009 0.9108 0.040 Uiso 1 1 calc R U . . .
C8 C 0.3660(3) 0.7701(3) 0.7777(2) 0.0313(5) Uani 1 1 d . . . . .
C9 C 0.3138(3) 0.7086(3) 0.7159(2) 0.0384(6) Uani 1 1 d . . . . .
H9 H 0.3828 0.6130 0.7134 0.046 Uiso 1 1 calc R U . . .
C10 C 0.1630(3) 0.7841(3) 0.6582(2) 0.0449(7) Uani 1 1 d . . . . .
H10 H 0.1299 0.7405 0.6162 0.054 Uiso 1 1 calc R U . . .
C11 C 0.0607(3) 0.9227(4) 0.6614(2) 0.0467(7) Uani 1 1 d . . . . .
H11 H -0.0427 0.9742 0.6217 0.056 Uiso 1 1 calc R U . . .
C12 C 0.6919(3) 0.7304(3) 0.6846(2) 0.0292(5) Uani 1 1 d . . . . .
C13 C 0.6806(3) 0.8716(3) 0.6103(2) 0.0298(5) Uani 1 1 d . . . . .
C14 C 0.6405(3) 0.9820(3) 0.6631(2) 0.0291(5) Uani 1 1 d . . . . .
C15 C 0.6205(3) 1.1348(3) 0.6243(2) 0.0364(6) Uani 1 1 d . . . . .
H15 H 0.6277 1.1842 0.5522 0.044 Uiso 1 1 calc R U . . .
C16 C 0.5902(3) 1.2128(3) 0.6922(2) 0.0393(6) Uani 1 1 d . . . . .
H16 H 0.5756 1.3170 0.6674 0.047 Uiso 1 1 calc R U . . .
C17 C 0.5814(3) 1.1377(3) 0.7966(2) 0.0365(6) Uani 1 1 d . . . . .
C18 C 0.5988(3) 0.9863(3) 0.8370(2) 0.0337(5) Uani 1 1 d . . . . .
H18 H 0.5911 0.9374 0.9091 0.040 Uiso 1 1 calc R U . . .
C19 C 0.6278(3) 0.9096(3) 0.7679(2) 0.0297(5) Uani 1 1 d . . . . .
C20 C 0.7078(3) 0.8872(3) 0.5073(2) 0.0362(6) Uani 1 1 d . . . . .
H20 H 0.7012 0.9823 0.4574 0.043 Uiso 1 1 calc R U . . .
C21 C 0.7450(3) 0.7621(3) 0.4781(2) 0.0397(6) Uani 1 1 d . . . . .
H21 H 0.7660 0.7701 0.4081 0.048 Uiso 1 1 calc R U . . .
C22 C 0.7513(3) 0.6253(3) 0.5516(2) 0.0366(6) Uani 1 1 d . . . . .
C23 C 0.7257(3) 0.6060(3) 0.6550(2) 0.0335(5) Uani 1 1 d . . . . .
H23 H 0.7311 0.5108 0.7041 0.040 Uiso 1 1 calc R U . . .
C24 C 0.2603(3) 0.9101(3) 0.7798(2) 0.0368(6) Uani 1 1 d . . . . .
H24 H 0.2926 0.9544 0.8216 0.044 Uiso 1 1 calc R U . . .
C25 C 0.1086(3) 0.9861(3) 0.7221(2) 0.0439(7) Uani 1 1 d . . . . .
H25 H 0.0385 1.0815 0.7245 0.053 Uiso 1 1 calc R U . . .
C26 C 1.0323(3) 0.4319(3) 0.8314(2) 0.0425(6) Uani 1 1 d . . . . .
H26 H 1.0608 0.5030 0.7756 0.051 Uiso 1 1 calc R U . . .
C27 C 1.1145(4) 0.2776(3) 0.8527(3) 0.0493(7) Uani 1 1 d . . . . .
H27 H 1.1978 0.2438 0.8114 0.059 Uiso 1 1 calc R U . . .

loop_
_atom_site_aniso_label
_atom_site_aniso_U_11
_atom_site_aniso_U_22
_atom_site_aniso_U_33
_atom_site_aniso_U_23
_atom_site_aniso_U_13
_atom_site_aniso_U_12
Br1 0.0742(2) 0.04278(17) 0.0600(2) -0.02903(15) 0.00750(17) -0.02716(16)
Br2 0.0725(2) 0.0544(2) 0.0647(2) -0.03957(17) 0.02643(17) -0.03399(17)
C1 0.0529(18) 0.0324(14) 0.065(2) -0.0199(15) -0.0063(16) -0.0121(13)
C2 0.0543(18) 0.0363(14) 0.0470(18) -0.0059(13) -0.0058(14) -0.0244(14)
C3 0.0392(14) 0.0379(14) 0.0369(15) -0.0115(12) 0.0001(12) -0.0161(12)
C4 0.0337(13) 0.0308(12) 0.0338(14) -0.0087(11) -0.0058(11) -0.0140(10)
C5 0.0388(14) 0.0309(12) 0.0361(14) -0.0104(11) -0.0027(11) -0.0148(11)
C6 0.0348(13) 0.0257(11) 0.0326(13) -0.0099(10) 0.0015(10) -0.0142(10)
C7 0.0383(13) 0.0291(12) 0.0344(14) -0.0094(11) 0.0061(11) -0.0165(11)
C8 0.0347(13) 0.0332(12) 0.0306(13) -0.0116(10) 0.0100(10) -0.0186(11)
C9 0.0396(14) 0.0370(14) 0.0464(16) -0.0197(12) 0.0059(12) -0.0187(12)
C10 0.0412(15) 0.0551(18) 0.0508(18) -0.0237(15) 0.0048(13) -0.0273(14)
C11 0.0316(14) 0.0582(18) 0.0521(19) -0.0168(15) 0.0071(13) -0.0221(13)
C12 0.0253(11) 0.0288(12) 0.0337(14) -0.0094(10) 0.0018(10) -0.0121(10)
C13 0.0242(11) 0.0294(12) 0.0360(14) -0.0097(10) 0.0019(10) -0.0124(10)
C14 0.0250(11) 0.0280(12) 0.0349(14) -0.0105(10) 0.0023(10) -0.0112(9)
C15 0.0362(14) 0.0307(13) 0.0388(15) -0.0064(11) 0.0053(11) -0.0146(11)
C16 0.0397(14) 0.0263(12) 0.0528(18) -0.0121(12) 0.0039(13) -0.0154(11)
C17 0.0336(13) 0.0328(13) 0.0474(17) -0.0186(12) 0.0033(12) -0.0135(11)
C18 0.0378(14) 0.0305(12) 0.0357(14) -0.0116(11) 0.0027(11) -0.0162(11)
C19 0.0268(12) 0.0264(11) 0.0356(14) -0.0096(10) 0.0012(10) -0.0111(10)
C20 0.0341(13) 0.0363(13) 0.0380(15) -0.0110(11) 0.0077(11) -0.0158(11)
C21 0.0400(15) 0.0479(16) 0.0386(15) -0.0190(13) 0.0133(12) -0.0226(13)
C22 0.0333(13) 0.0389(14) 0.0478(16) -0.0242(13) 0.0099(12) -0.0175(11)
C23 0.0323(13) 0.0320(12) 0.0392(15) -0.0127(11) 0.0028(11) -0.0154(10)
C24 0.0367(14) 0.0417(14) 0.0401(15) -0.0220(12) 0.0113(12) -0.0177(12)
C25 0.0317(14) 0.0437(15) 0.0555(18) -0.0200(14) 0.0160(13) -0.0127(12)
C26 0.0407(15) 0.0398(15) 0.0456(17) -0.0114(13) 0.0030(13) -0.0173(12)
C27 0.0428(16) 0.0457(17) 0.060(2) -0.0257(15) 0.0058(14) -0.0113(13)

loop_
_atom_type_symbol
_atom_type_description
_atom_type_scat_dispersion_real
_atom_type_scat_dispersion_imag
_atom_type_scat_source
C C 0.0033 0.0016 'International Tables Vol C Tables 4.2.6.8 and 6.1.1.4'
H H 0.0000 0.0000 'International Tables Vol C Tables 4.2.6.8 and 6.1.1.4'
Br Br -0.2901 2.4595 'International Tables Vol C Tables 4.2.6.8 and 6.1.1.4'

loop_
_geom_angle_atom_site_label_1
_geom_angle_atom_site_label_2
_geom_angle_atom_site_label_3
_geom_angle
_geom_angle_site_symmetry_1
_geom_angle_site_symmetry_3
_geom_angle_publ_flag
C2 C1 H1 120.1 . . ?
C2 C1 C27 119.7(3) . . ?
C27 C1 H1 120.1 . . ?
C1 C2 H2 119.8 . . ?
C1 C2 C3 120.3(3) . . ?
C3 C2 H2 119.8 . . ?
C2 C3 H3 119.5 . . ?
C4 C3 C2 120.9(3) . . ?
C4 C3 H3 119.5 . . ?
C3 C4 C5 122.0(2) . . ?
C3 C4 C26 117.8(2) . . ?
C26 C4 C5 120.2(2) . . ?
C4 C5 H5A 107.9 . . ?
C4 C5 H5B 107.9 . . ?
C4 C5 C6 117.4(2) . . ?
H5A C5 H5B 107.2 . . ?
C6 C5 H5A 107.9 . . ?
C6 C5 H5B 107.9 . . ?
C7 C6 C5 111.2(2) . . ?
C12 C6 C5 111.7(2) . . ?
C12 C6 C7 112.4(2) . . ?
C12 C6 C19 101.1(2) . . ?
C19 C6 C5 105.97(19) . . ?
C19 C6 C7 113.9(2) . . ?
C6 C7 H7A 108.4 . . ?
C6 C7 H7B 108.4 . . ?
H7A C7 H7B 107.4 . . ?
C8 C7 C6 115.7(2) . . ?
C8 C7 H7A 108.4 . . ?
C8 C7 H7B 108.4 . . ?
C9 C8 C7 121.7(2) . . ?
C9 C8 C24 117.5(2) . . ?
C24 C8 C7 120.8(2) . . ?
C8 C9 H9 119.4 . . ?
C10 C9 C8 121.2(3) . . ?
C10 C9 H9 119.4 . . ?
C9 C10 H10 119.9 . . ?
C11 C10 C9 120.2(3) . . ?
C11 C10 H10 119.9 . . ?
C10 C11 H11 120.0 . . ?
C25 C11 C10 119.9(3) . . ?
C25 C11 H11 120.0 . . ?
C13 C12 C6 110.6(2) . . ?
C23 C12 C6 129.0(2) . . ?
C23 C12 C13 120.4(2) . . ?
C12 C13 C14 108.4(2) . . ?
C20 C13 C12 120.7(2) . . ?
C20 C13 C14 131.0(2) . . ?
C15 C14 C13 130.3(2) . . ?
C19 C14 C13 108.8(2) . . ?
C19 C14 C15 120.9(2) . . ?
C14 C15 H15 120.5 . . ?
C16 C15 C14 119.0(3) . . ?
C16 C15 H15 120.5 . . ?
C15 C16 H16 120.4 . . ?
C15 C16 C17 119.2(2) . . ?
C17 C16 H16 120.4 . . ?
C16 C17 Br1 118.32(19) . . ?
C16 C17 C18 123.0(2) . . ?
C18 C17 Br1 118.7(2) . . ?
C17 C18 H18 121.3 . . ?
C19 C18 C17 117.3(3) . . ?
C19 C18 H18 121.3 . . ?
C14 C19 C6 111.0(2) . . ?
C18 C19 C6 128.1(2) . . ?
C18 C19 C14 120.7(2) . . ?
C13 C20 H20 120.5 . . ?
C13 C20 C21 119.0(2) . . ?
C21 C20 H20 120.5 . . ?
C20 C21 H21 120.2 . . ?
C22 C21 C20 119.6(3) . . ?
C22 C21 H21 120.2 . . ?
C21 C22 Br2 118.4(2) . . ?
C23 C22 Br2 118.9(2) . . ?
C23 C22 C21 122.7(2) . . ?
C12 C23 H23 121.2 . . ?
C22 C23 C12 117.7(2) . . ?
C22 C23 H23 121.2 . . ?
C8 C24 H24 119.3 . . ?
C25 C24 C8 121.5(3) . . ?
C25 C24 H24 119.3 . . ?
C11 C25 C24 119.7(3) . . ?
C11 C25 H25 120.2 . . ?
C24 C25 H25 120.2 . . ?
C4 C26 H26 119.3 . . ?
C27 C26 C4 121.3(3) . . ?
C27 C26 H26 119.3 . . ?
C1 C27 C26 119.9(3) . . ?
C1 C27 H27 120.1 . . ?
C26 C27 H27 120.1 . . ?

loop_
_geom_bond_atom_site_label_1
_geom_bond_atom_site_label_2
_geom_bond_distance
_geom_bond_site_symmetry_2
_geom_bond_publ_flag
Br1 C17 1.907(3) . ?
Br2 C22 1.902(3) . ?
C1 H1 0.9500 . ?
C1 C2 1.372(4) . ?
C1 C27 1.375(5) . ?
C2 H2 0.9500 . ?
C2 C3 1.393(4) . ?
C3 H3 0.9500 . ?
C3 C4 1.383(4) . ?
C4 C5 1.506(3) . ?
C4 C26 1.391(4) . ?
C5 H5A 0.9900 . ?
C5 H5B 0.9900 . ?
C5 C6 1.559(4) . ?
C6 C7 1.550(3) . ?
C6 C12 1.521(4) . ?
C6 C19 1.534(3) . ?
C7 H7A 0.9900 . ?
C7 H7B 0.9900 . ?
C7 C8 1.506(4) . ?
C8 C9 1.392(4) . ?
C8 C24 1.395(3) . ?
C9 H9 0.9500 . ?
C9 C10 1.384(4) . ?
C10 H10 0.9500 . ?
C10 C11 1.380(4) . ?
C11 H11 0.9500 . ?
C11 C25 1.376(4) . ?
C12 C13 1.408(3) . ?
C12 C23 1.385(3) . ?
C13 C14 1.470(3) . ?
C13 C20 1.383(4) . ?
C14 C15 1.396(3) . ?
C14 C19 1.385(4) . ?
C15 H15 0.9500 . ?
C15 C16 1.378(4) . ?
C16 H16 0.9500 . ?
C16 C17 1.379(4) . ?
C17 C18 1.389(4) . ?
C18 H18 0.9500 . ?
C18 C19 1.384(3) . ?
C20 H20 0.9500 . ?
C20 C21 1.385(4) . ?
C21 H21 0.9500 . ?
C21 C22 1.384(4) . ?
C22 C23 1.381(4) . ?
C23 H23 0.9500 . ?
C24 H24 0.9500 . ?
C24 C25 1.390(4) . ?
C25 H25 0.9500 . ?
C26 H26 0.9500 . ?
C26 C27 1.388(4) . ?
C27 H27 0.9500 . ?

loop_
_geom_torsion_atom_site_label_1
_geom_torsion_atom_site_label_2
_geom_torsion_atom_site_label_3
_geom_torsion_atom_site_label_4
_geom_torsion
_geom_torsion_site_symmetry_1
_geom_torsion_site_symmetry_2
_geom_torsion_site_symmetry_3
_geom_torsion_site_symmetry_4
_geom_torsion_publ_flag
Br1 C17 C18 C19 -177.89(18) . . . . ?
Br2 C22 C23 C12 -179.61(18) . . . . ?
C1 C2 C3 C4 -0.5(4) . . . . ?
C2 C1 C27 C26 -0.2(5) . . . . ?
C2 C3 C4 C5 -177.1(2) . . . . ?
C2 C3 C4 C26 -0.1(4) . . . . ?
C3 C4 C5 C6 -88.5(3) . . . . ?
C3 C4 C26 C27 0.6(4) . . . . ?
C4 C5 C6 C7 66.5(3) . . . . ?
C4 C5 C6 C12 -60.0(3) . . . . ?
C4 C5 C6 C19 -169.3(2) . . . . ?
C4 C26 C27 C1 -0.4(5) . . . . ?
C5 C4 C26 C27 177.6(3) . . . . ?
C5 C6 C7 C8 177.7(2) . . . . ?
C5 C6 C12 C13 -108.9(2) . . . . ?
C5 C6 C12 C23 69.8(3) . . . . ?
C5 C6 C19 C14 113.3(2) . . . . ?
C5 C6 C19 C18 -60.7(3) . . . . ?
C6 C7 C8 C9 98.8(3) . . . . ?
C6 C7 C8 C24 -82.6(3) . . . . ?
C6 C12 C13 C14 -2.4(3) . . . . ?
C6 C12 C13 C20 176.9(2) . . . . ?
C6 C12 C23 C22 -177.1(2) . . . . ?
C7 C6 C12 C13 125.2(2) . . . . ?
C7 C6 C12 C23 -56.1(3) . . . . ?
C7 C6 C19 C14 -124.1(2) . . . . ?
C7 C6 C19 C18 61.8(3) . . . . ?
C7 C8 C9 C10 179.1(3) . . . . ?
C7 C8 C24 C25 -179.0(2) . . . . ?
C8 C9 C10 C11 -0.3(4) . . . . ?
C8 C24 C25 C11 0.1(4) . . . . ?
C9 C8 C24 C25 -0.4(4) . . . . ?
C9 C10 C11 C25 0.1(4) . . . . ?
C10 C11 C25 C24 0.1(4) . . . . ?
C12 C6 C7 C8 -56.1(3) . . . . ?
C12 C6 C19 C14 -3.4(3) . . . . ?
C12 C6 C19 C18 -177.4(2) . . . . ?
C12 C13 C14 C15 178.2(3) . . . . ?
C12 C13 C14 C19 0.1(3) . . . . ?
C12 C13 C20 C21 0.6(4) . . . . ?
C13 C12 C23 C22 1.5(3) . . . . ?
C13 C14 C15 C16 -176.9(2) . . . . ?
C13 C14 C19 C6 2.2(3) . . . . ?
C13 C14 C19 C18 176.7(2) . . . . ?
C13 C20 C21 C22 1.1(4) . . . . ?
C14 C13 C20 C21 179.7(2) . . . . ?
C14 C15 C16 C17 0.4(4) . . . . ?
C15 C14 C19 C6 -176.1(2) . . . . ?
C15 C14 C19 C18 -1.5(4) . . . . ?
C15 C16 C17 Br1 177.3(2) . . . . ?
C15 C16 C17 C18 -1.2(4) . . . . ?
C16 C17 C18 C19 0.7(4) . . . . ?
C17 C18 C19 C6 174.3(2) . . . . ?
C17 C18 C19 C14 0.7(4) . . . . ?
C19 C6 C7 C8 58.1(3) . . . . ?
C19 C6 C12 C13 3.4(2) . . . . ?
C19 C6 C12 C23 -177.9(2) . . . . ?
C19 C14 C15 C16 1.0(4) . . . . ?
C20 C13 C14 C15 -1.0(4) . . . . ?
C20 C13 C14 C19 -179.1(3) . . . . ?
C20 C21 C22 Br2 178.3(2) . . . . ?
C20 C21 C22 C23 -1.6(4) . . . . ?
C21 C22 C23 C12 0.3(4) . . . . ?
C23 C12 C13 C14 178.8(2) . . . . ?
C23 C12 C13 C20 -1.9(4) . . . . ?
C24 C8 C9 C10 0.5(4) . . . . ?
C26 C4 C5 C6 94.6(3) . . . . ?
C27 C1 C2 C3 0.7(5) . . . . ?
